data_2224187
loop_
_publ_author_name
'Mart\'inez, Roberto'
'Hern\'andez-Ortega, Sim\'on'
'Triana, Liz'
'Camacho, Jose'

_publ_section_title
;
 3-Hydroxy-5,5-dimethyl-2-(2-oxopropyl)cyclohex-2-enone
;
_journal_coeditor_code DN2511
_journal_issue 12
_journal_name_full 'Acta Crystallographica Section E'
_journal_page_first o3186
_journal_paper_doi 10.1107/S1600536809049046
_journal_volume 65
_journal_year 2009
_chemical_formula_iupac 'C11 H16 O3'
_chemical_formula_moiety 'C11 H16 O3'
_chemical_formula_sum 'C11 H16 O3'
_chemical_formula_weight 196.24
_chemical_melting_point 406
_chemical_name_systematic
;
3-Hydroxy-5,5-dimethyl-2-(2-oxopropyl)cyclohex-2-enone
;
_space_group_IT_number 14
_symmetry_cell_setting monoclinic
_symmetry_space_group_name_Hall '-P 2ybc'
_symmetry_space_group_name_H-M 'P 1 21/c 1'
_atom_sites_solution_hydrogens geom
_atom_sites_solution_primary direct
_atom_sites_solution_secondary difmap
_audit_creation_method SHELXL-97
_cell_angle_alpha 90.00
_cell_angle_beta 105.352(4)
_cell_angle_gamma 90.00
_cell_formula_units_Z 4
_cell_length_a 10.005(3)
_cell_length_b 13.633(4)
_cell_length_c 8.441(2)
_cell_measurement_reflns_used 4286
_cell_measurement_temperature 298(2)
_cell_measurement_theta_max 25.32
_cell_measurement_theta_min 2.50
_cell_volume 1110.3(5)
_computing_cell_refinement 'SAINT (Bruker, 1999)'
_computing_data_collection 'SMART (Bruker, 1999)'
_computing_data_reduction 'SAINT (Bruker, 1999)'
_computing_molecular_graphics
;
ORTEPIII (Burnett & Johnson, 1996), ORTEP-3 for Windows (Farrugia,
1997) and
PLATON (Spek, 2009)
;
_computing_publication_material 'SHELXTL (Sheldrick, 2008)'
_computing_structure_refinement 'SHELXTL (Sheldrick, 2008)'
_computing_structure_solution 'SHELXTL (Sheldrick, 2008)'
_diffrn_ambient_temperature 298(2)
_diffrn_detector_area_resol_mean 0.83
_diffrn_measured_fraction_theta_full 0.998
_diffrn_measured_fraction_theta_max 0.998
_diffrn_measurement_device_type 'Bruker SMART CCD area-detector'
_diffrn_measurement_method '\w scans'
_diffrn_radiation_monochromator graphite
_diffrn_radiation_source 'fine-focus sealed tube'
_diffrn_radiation_type MoK\a
_diffrn_radiation_wavelength 0.71073
_diffrn_reflns_av_R_equivalents 0.0437
_diffrn_reflns_av_sigmaI/netI 0.0325
_diffrn_reflns_limit_h_max 12
_diffrn_reflns_limit_h_min -12
_diffrn_reflns_limit_k_max 16
_diffrn_reflns_limit_k_min -16
_diffrn_reflns_limit_l_max 10
_diffrn_reflns_limit_l_min -10
_diffrn_reflns_number 8977
_diffrn_reflns_theta_full 25.35
_diffrn_reflns_theta_max 25.35
_diffrn_reflns_theta_min 2.59
_exptl_absorpt_coefficient_mu 0.084
_exptl_absorpt_correction_type none
_exptl_crystal_colour Colourless
_exptl_crystal_density_diffrn 1.174
_exptl_crystal_density_method 'not measured'
_exptl_crystal_description Prism
_exptl_crystal_F_000 424
_exptl_crystal_size_max 0.32
_exptl_crystal_size_mid 0.16
_exptl_crystal_size_min 0.15
_refine_diff_density_max 0.220
_refine_diff_density_min -0.191
_refine_ls_extinction_coef 0.021(5)
_refine_ls_extinction_expression Fc^*^=kFc[1+0.001xFc^2^\l^3^/sin(2\q)]^-1/4^
_refine_ls_extinction_method 'SHELXTL (Sheldrick, 2008)'
_refine_ls_goodness_of_fit_ref 1.060
_refine_ls_hydrogen_treatment mixed
_refine_ls_matrix_type full
_refine_ls_number_parameters 134
_refine_ls_number_reflns 2032
_refine_ls_number_restraints 1
_refine_ls_restrained_S_all 1.060
_refine_ls_R_factor_all 0.0559
_refine_ls_R_factor_gt 0.0449
_refine_ls_shift/su_max 0.001
_refine_ls_shift/su_mean 0.000
_refine_ls_structure_factor_coef Fsqd
_refine_ls_weighting_details 'calc w=1/[\s^2^(Fo^2^)+(0.0704P)^2^+0.0505P] where P=(Fo^2^+2Fc^2^)/3'
_refine_ls_weighting_scheme calc
_refine_ls_wR_factor_gt 0.1196
_refine_ls_wR_factor_ref 0.1256
_reflns_number_gt 1573
_reflns_number_total 2032
_reflns_threshold_expression I>2\s(I)
_cod_data_source_file dn2511.cif
_cod_data_source_block I
_cod_original_sg_symbol_H-M 'P 21/c'
_cod_database_code 2224187
_cod_database_fobs_code 2224187

loop_
_symmetry_equiv_pos_as_xyz
'x, y, z'
'-x, y+1/2, -z+1/2'
'-x, -y, -z'
'x, -y-1/2, z-1/2'

loop_
_atom_site_type_symbol
_atom_site_label
_atom_site_fract_x
_atom_site_fract_y
_atom_site_fract_z
_atom_site_U_iso_or_equiv
_atom_site_adp_type
_atom_site_calc_flag
_atom_site_refinement_flags
_atom_site_occupancy
_atom_site_disorder_assembly
_atom_site_disorder_group
O O1 0.96277(13) 0.77843(7) 0.23295(14) 0.0636(4) Uani d . 1 . .
O O2 0.92396(12) 0.44317(7) 0.16061(14) 0.0577(4) Uani d D 1 . .
H H2 0.9653(18) 0.3880(11) 0.199(2) 0.069 Uiso d D 1 . .
O O3 0.68935(15) 0.65312(12) 0.26209(17) 0.0924(5) Uani d . 1 . .
C C1 1.00978(16) 0.69523(9) 0.27353(17) 0.0457(4) Uani d . 1 . .
C C2 0.94081(15) 0.61103(9) 0.18949(17) 0.0431(4) Uani d . 1 . .
C C3 0.99433(15) 0.52082(9) 0.23391(17) 0.0422(4) Uani d . 1 . .
C C4 1.12691(15) 0.50283(10) 0.36178(18) 0.0467(4) Uani d . 1 . .
H H4A 1.1757 0.4495 0.3255 0.056 Uiso calc R 1 . .
H H4B 1.1055 0.4820 0.4622 0.056 Uiso calc R 1 . .
C C5 1.22308(15) 0.59193(10) 0.39985(17) 0.0473(4) Uani d . 1 . .
C C6 1.13588(17) 0.68191(11) 0.41453(18) 0.0529(4) Uani d . 1 . .
H H6A 1.1069 0.6766 0.5151 0.064 Uiso calc R 1 . .
H H6B 1.1935 0.7399 0.4234 0.064 Uiso calc R 1 . .
C C7 0.80924(16) 0.62619(11) 0.05840(18) 0.0510(4) Uani d . 1 . .
H H7A 0.8230 0.6794 -0.0119 0.061 Uiso calc R 1 . .
H H7B 0.7901 0.5674 -0.0085 0.061 Uiso calc R 1 . .
C C8 0.68542(18) 0.64907(12) 0.1183(2) 0.0616(5) Uani d . 1 . .
C C9 0.5541(2) 0.6657(2) -0.0119(3) 0.1196(10) Uani d . 1 . .
H H9A 0.5341 0.6094 -0.0824 0.179 Uiso calc R 1 . .
H H9B 0.5639 0.7224 -0.0754 0.179 Uiso calc R 1 . .
H H9C 0.4796 0.6762 0.0382 0.179 Uiso calc R 1 . .
C C10 1.29416(18) 0.60741(12) 0.26238(19) 0.0609(5) Uani d . 1 . .
H H10A 1.2252 0.6147 0.1596 0.091 Uiso calc R 1 . .
H H10B 1.3516 0.5518 0.2568 0.091 Uiso calc R 1 . .
H H10C 1.3503 0.6655 0.2844 0.091 Uiso calc R 1 . .
C C11 1.33259(19) 0.57556(14) 0.5624(2) 0.0702(5) Uani d . 1 . .
H H11A 1.3837 0.5168 0.5555 0.105 Uiso calc R 1 . .
H H11B 1.2880 0.5691 0.6496 0.105 Uiso calc R 1 . .
H H11C 1.3948 0.6305 0.5844 0.105 Uiso calc R 1 . .

loop_
_atom_site_aniso_label
_atom_site_aniso_U_11
_atom_site_aniso_U_22
_atom_site_aniso_U_33
_atom_site_aniso_U_12
_atom_site_aniso_U_13
_atom_site_aniso_U_23
O1 0.0798(8) 0.0312(6) 0.0775(8) 0.0051(5) 0.0171(6) 0.0014(5)
O2 0.0632(8) 0.0335(6) 0.0708(7) -0.0047(5) 0.0083(6) -0.0065(5)
O3 0.0792(10) 0.1301(13) 0.0747(9) 0.0173(9) 0.0326(8) 0.0072(8)
C1 0.0586(9) 0.0313(7) 0.0510(8) 0.0022(6) 0.0213(7) -0.0002(6)
C2 0.0489(9) 0.0356(7) 0.0451(8) 0.0023(6) 0.0130(7) -0.0011(6)
C3 0.0486(8) 0.0330(7) 0.0474(8) -0.0033(6) 0.0171(7) -0.0039(6)
C4 0.0524(9) 0.0362(7) 0.0527(8) 0.0045(6) 0.0162(7) 0.0032(6)
C5 0.0493(9) 0.0441(8) 0.0460(8) -0.0033(6) 0.0086(7) -0.0012(6)
C6 0.0665(11) 0.0404(8) 0.0509(8) -0.0057(7) 0.0136(8) -0.0086(6)
C7 0.0573(10) 0.0442(8) 0.0496(8) 0.0046(7) 0.0107(7) 0.0000(6)
C8 0.0595(11) 0.0612(10) 0.0649(11) 0.0083(8) 0.0183(9) 0.0112(8)
C9 0.0639(14) 0.193(3) 0.0988(17) 0.0375(16) 0.0157(13) 0.0363(18)
C10 0.0557(10) 0.0657(11) 0.0631(10) -0.0091(8) 0.0188(8) -0.0028(8)
C11 0.0639(11) 0.0764(12) 0.0604(10) -0.0016(9) -0.0008(9) 0.0026(9)

loop_
_atom_type_symbol
_atom_type_description
_atom_type_scat_dispersion_real
_atom_type_scat_dispersion_imag
_atom_type_scat_source
C C 0.0033 0.0016 'International Tables Vol C Tables 4.2.6.8 and 6.1.1.4'
H H 0.0000 0.0000 'International Tables Vol C Tables 4.2.6.8 and 6.1.1.4'
O O 0.0106 0.0060 'International Tables Vol C Tables 4.2.6.8 and 6.1.1.4'

loop_
_geom_angle_atom_site_label_1
_geom_angle_atom_site_label_2
_geom_angle_atom_site_label_3
_geom_angle_site_symmetry_1
_geom_angle_site_symmetry_3
_geom_angle
_geom_angle_publ_flag
C3 O2 H2 . . 111.8(12) ?
O1 C1 C2 . . 119.99(14) ?
O1 C1 C6 . . 120.52(13) ?
C2 C1 C6 . . 119.45(12) ?
C3 C2 C1 . . 119.28(13) ?
C3 C2 C7 . . 122.51(12) ?
C1 C2 C7 . . 118.19(12) ?
O2 C3 C2 . . 118.19(13) ?
O2 C3 C4 . . 117.74(12) ?
C2 C3 C4 . . 124.07(12) ?
C3 C4 C5 . . 114.25(11) ?
C3 C4 H4A . . 108.7 ?
C5 C4 H4A . . 108.7 ?
C3 C4 H4B . . 108.7 ?
C5 C4 H4B . . 108.7 ?
H4A C4 H4B . . 107.6 ?
C10 C5 C11 . . 109.57(14) ?
C10 C5 C6 . . 109.94(12) ?
C11 C5 C6 . . 109.45(12) ?
C10 C5 C4 . . 110.09(12) ?
C11 C5 C4 . . 109.51(13) ?
C6 C5 C4 . . 108.26(12) ?
C1 C6 C5 . . 114.28(11) ?
C1 C6 H6A . . 108.7 ?
C5 C6 H6A . . 108.7 ?
C1 C6 H6B . . 108.7 ?
C5 C6 H6B . . 108.7 ?
H6A C6 H6B . . 107.6 ?
C8 C7 C2 . . 115.25(13) ?
C8 C7 H7A . . 108.5 ?
C2 C7 H7A . . 108.5 ?
C8 C7 H7B . . 108.5 ?
C2 C7 H7B . . 108.5 ?
H7A C7 H7B . . 107.5 ?
O3 C8 C7 . . 122.90(16) ?
O3 C8 C9 . . 121.54(17) ?
C7 C8 C9 . . 115.56(16) ?
C8 C9 H9A . . 109.5 ?
C8 C9 H9B . . 109.5 ?
H9A C9 H9B . . 109.5 ?
C8 C9 H9C . . 109.5 ?
H9A C9 H9C . . 109.5 ?
H9B C9 H9C . . 109.5 ?
C5 C10 H10A . . 109.5 ?
C5 C10 H10B . . 109.5 ?
H10A C10 H10B . . 109.5 ?
C5 C10 H10C . . 109.5 ?
H10A C10 H10C . . 109.5 ?
H10B C10 H10C . . 109.5 ?
C5 C11 H11A . . 109.5 ?
C5 C11 H11B . . 109.5 ?
H11A C11 H11B . . 109.5 ?
C5 C11 H11C . . 109.5 ?
H11A C11 H11C . . 109.5 ?
H11B C11 H11C . . 109.5 ?

loop_
_geom_bond_atom_site_label_1
_geom_bond_atom_site_label_2
_geom_bond_site_symmetry_2
_geom_bond_distance
_geom_bond_publ_flag
O1 C1 . 1.2409(16) ?
O2 C3 . 1.3298(16) ?
O2 H2 . 0.877(14) ?
O3 C8 . 1.2050(19) ?
C1 C2 . 1.4276(19) ?
C1 C6 . 1.499(2) ?
C2 C3 . 1.3541(18) ?
C2 C7 . 1.493(2) ?
C3 C4 . 1.492(2) ?
C4 C5 . 1.530(2) ?
C4 H4A . 0.9700 ?
C4 H4B . 0.9700 ?
C5 C10 . 1.528(2) ?
C5 C11 . 1.529(2) ?
C5 C6 . 1.529(2) ?
C6 H6A . 0.9700 ?
C6 H6B . 0.9700 ?
C7 C8 . 1.490(2) ?
C7 H7A . 0.9700 ?
C7 H7B . 0.9700 ?
C8 C9 . 1.491(3) ?
C9 H9A . 0.9600 ?
C9 H9B . 0.9600 ?
C9 H9C . 0.9600 ?
C10 H10A . 0.9600 ?
C10 H10B . 0.9600 ?
C10 H10C . 0.9600 ?
C11 H11A . 0.9600 ?
C11 H11B . 0.9600 ?
C11 H11C . 0.9600 ?

loop_
_geom_hbond_atom_site_label_D
_geom_hbond_atom_site_label_H
_geom_hbond_atom_site_label_A
_geom_hbond_site_symmetry_A
_geom_hbond_distance_DH
_geom_hbond_distance_HA
_geom_hbond_distance_DA
_geom_hbond_angle_DHA
O2 H2 O1 2_745 0.877(14) 1.692(14) 2.5685(16) 176.9(18)

loop_
_geom_torsion_atom_site_label_1
_geom_torsion_atom_site_label_2
_geom_torsion_atom_site_label_3
_geom_torsion_atom_site_label_4
_geom_torsion_site_symmetry_1
_geom_torsion_site_symmetry_2
_geom_torsion_site_symmetry_3
_geom_torsion_site_symmetry_4
_geom_torsion
_geom_torsion_publ_flag
O1 C1 C2 C3 . . . . 179.22(13) ?
C6 C1 C2 C3 . . . . -3.0(2) ?
O1 C1 C2 C7 . . . . -2.5(2) ?
C6 C1 C2 C7 . . . . 175.23(13) ?
C1 C2 C3 O2 . . . . 176.08(12) ?
C7 C2 C3 O2 . . . . -2.1(2) ?
C1 C2 C3 C4 . . . . -3.2(2) ?
C7 C2 C3 C4 . . . . 178.68(13) ?
O2 C3 C4 C5 . . . . 161.35(13) ?
C2 C3 C4 C5 . . . . -19.4(2) ?
C3 C4 C5 C10 . . . . -75.82(16) ?
C3 C4 C5 C11 . . . . 163.65(13) ?
C3 C4 C5 C6 . . . . 44.38(16) ?
O1 C1 C6 C5 . . . . -150.70(14) ?
C2 C1 C6 C5 . . . . 31.5(2) ?
C10 C5 C6 C1 . . . . 69.73(17) ?
C11 C5 C6 C1 . . . . -169.88(13) ?
C4 C5 C6 C1 . . . . -50.56(17) ?
C3 C2 C7 C8 . . . . 102.90(17) ?
C1 C2 C7 C8 . . . . -75.28(18) ?
C2 C7 C8 O3 . . . . -1.6(2) ?
C2 C7 C8 C9 . . . . 179.14(19) ?

loop_
_cod_related_entry_id
_cod_related_entry_database
_cod_related_entry_code
1 ChemSpider 5424768
